data_2200442
loop_
_publ_author_name
'Razzino, Pasquale'
'Ward, A. David'
'Tiekink, Edward R. T.'

_publ_section_title
;
 2-(6-Fluoro-5-hydroxy-2-methyl-1<i>H</i>-3-indenyl)acetic acid
;
_journal_issue 7
_journal_name_full 'Acta Crystallographica Section E'
_journal_page_first o643
_journal_page_last o644
_journal_paper_doi 10.1107/S1600536801010297
_journal_volume 57
_journal_year 2001
_chemical_formula_iupac 'C12 H11 F O3'
_chemical_formula_moiety 'C12 H11 F O3'
_chemical_formula_sum 'C12 H11 F O3'
_chemical_formula_weight 222.22
_space_group_IT_number 14
_symmetry_cell_setting monoclinic
_symmetry_space_group_name_Hall '-P 2yn'
_symmetry_space_group_name_H-M 'P 1 21/n 1'
_cell_angle_alpha 90
_cell_angle_beta 106.89(3)
_cell_angle_gamma 90
_cell_formula_units_Z 4
_cell_length_a 11.662(3)
_cell_length_b 7.579(2)
_cell_length_c 12.038(6)
_cell_measurement_reflns_used 25
_cell_measurement_temperature 173
_cell_measurement_theta_max 12.0
_cell_measurement_theta_min 7.7
_cell_volume 1018.1(7)
_computing_cell_refinement 'MSC/AFC Diffractometer Control Software'
_computing_data_collection
;MSC/AFC Diffractometer Control Software (Molecular Structure Corporation,
 1996)
;
_computing_data_reduction 'TEXSAN for Windows (Molecular Structure Corporation, 1997)'
_computing_publication_material SHELXL97
_computing_structure_refinement 'SHELXL97 (Sheldrick, 1997)'
_computing_structure_solution
;
SIR97 (Altomare et. al., 1994)
;
_diffrn_ambient_temperature 173
_diffrn_measured_fraction_theta_full .999
_diffrn_measured_fraction_theta_max .999
_diffrn_measurement_device 'Rigaku AFC-7R'
_diffrn_measurement_method \w-2\q
_diffrn_radiation_monochromator graphite
_diffrn_radiation_source 'rotating anode'
_diffrn_radiation_type 'Mo K\a'
_diffrn_radiation_wavelength .71069
_diffrn_reflns_av_R_equivalents .031
_diffrn_reflns_av_sigmaI/netI .039
_diffrn_reflns_limit_h_max 15
_diffrn_reflns_limit_h_min -15
_diffrn_reflns_limit_k_max 9
_diffrn_reflns_limit_k_min 0
_diffrn_reflns_limit_l_max 15
_diffrn_reflns_limit_l_min 0
_diffrn_reflns_number 5024
_diffrn_reflns_reduction_process 'Lp corrections applied'
_diffrn_reflns_theta_full 27.5
_diffrn_reflns_theta_max 27.5
_diffrn_reflns_theta_min 3.2
_diffrn_standards_decay_% .0
_diffrn_standards_interval_count 400
_diffrn_standards_number 3
_exptl_absorpt_coefficient_mu .115
_exptl_absorpt_correction_type none
_exptl_crystal_colour 'pale yellow'
_exptl_crystal_density_diffrn 1.450
_exptl_crystal_density_method 'not measured'
_exptl_crystal_description block
_exptl_crystal_F_000 464
_exptl_crystal_size_max .40
_exptl_crystal_size_mid .32
_exptl_crystal_size_min .24
_refine_diff_density_max .38
_refine_diff_density_min -.32
_refine_ls_extinction_method none
_refine_ls_goodness_of_fit_ref 1.02
_refine_ls_hydrogen_treatment constr
_refine_ls_matrix_type full
_refine_ls_number_parameters 146
_refine_ls_number_reflns 2337
_refine_ls_number_restraints 0
_refine_ls_restrained_S_all 1.02
_refine_ls_R_factor_all .079
_refine_ls_R_factor_gt .047
_refine_ls_shift/su_max <0.001
_refine_ls_shift/su_mean .000
_refine_ls_structure_factor_coef Fsqd
_refine_ls_weighting_details 'calc w = 1/[\s^2^(Fo^2^)+(0.0743P)^2^+0.3569P] where P = (Fo^2^+2Fc^2^)/3'
_refine_ls_weighting_scheme calc
_refine_ls_wR_factor_ref .141
_reflns_number_gt 1565
_reflns_number_total 2337
_reflns_threshold_expression I>2\s(I)
_cod_data_source_file ci6035.cif
_cod_data_source_block I
_cod_original_cell_volume 1018.0(5)
_cod_original_sg_symbol_H-M 'P 21/n'
_cod_database_code 2200442
_cod_database_fobs_code 2200442

loop_
_symmetry_equiv_pos_as_xyz
'  +x,  +y,  +z'
1/2-x,1/2+y,1/2-z
'  -x,  -y,  -z'
1/2+x,1/2-y,1/2+z

loop_
_atom_site_label
_atom_site_fract_x
_atom_site_fract_y
_atom_site_fract_z
_atom_site_U_iso_or_equiv
_atom_site_adp_type
_atom_site_calc_flag
_atom_site_refinement_flags
_atom_site_occupancy
_atom_site_disorder_assembly
_atom_site_disorder_group
_atom_site_type_symbol
F6 .36000(12) .1145(2) .00284(12) .0509(4) Uani d . 1 . . F
O5 .23937(13) -.1620(2) .06247(13) .0402(4) Uani d . 1 . . O
H5 .3176 -.1684 .0695 .073(3) Uiso d . 1 . . H
O32A .04052(12) .15289(19) .41985(11) .0314(3) Uani d . 1 . . O
O32 -.11619(12) -.0296(2) .36502(11) .0342(3) Uani d . 1 . . O
H32 -.0842 -.0760 .4423 .073(3) Uiso d . 1 . . H
C1 .09856(18) .5251(3) .14278(17) .0333(4) Uani d . 1 . . C
H1A .0662 .5975 .0722 .073(3) Uiso calc R 1 . . H
H1B .1597 .5944 .2006 .073(3) Uiso calc R 1 . . H
C2 .00044(18) .4654(3) .19153(16) .0327(4) Uani d . 1 . . C
C3A .08575(15) .2142(3) .14264(15) .0266(4) Uani d . 1 . . C
C3 -.00712(16) .2884(3) .18979(16) .0289(4) Uani d . 1 . . C
C4 .11510(16) .0408(3) .12578(16) .0292(4) Uani d . 1 . . C
H4 .0714 -.0539 .1455 .059(2) Uiso calc R 1 . . H
C5 .20955(17) .0074(3) .07958(16) .0308(4) Uani d . 1 . . C
C6 .26941(17) .1515(3) .05030(16) .0347(5) Uani d . 1 . . C
C7A .14990(17) .3558(3) .11480(15) .0302(4) Uani d . 1 . . C
C7 .24293(18) .3237(3) .06758(16) .0351(5) Uani d . 1 . . C
H7 .2870 .4180 .0478 .059(2) Uiso calc R 1 . . H
C21 -.0742(2) .5945(3) .2344(2) .0455(6) Uani d . 1 . . C
H21A -.0481 .7148 .2245 .088(3) Uiso calc R 1 . . H
H21B -.0649 .5726 .3168 .088(3) Uiso calc R 1 . . H
H21C -.1586 .5804 .1899 .088(3) Uiso calc R 1 . . H
C31 -.09584(17) .1772(3) .22691(17) .0330(5) Uani d . 1 . . C
H31A -.1671 .2501 .2238 .073(3) Uiso calc R 1 . . H
H31B -.1221 .0795 .1706 .073(3) Uiso calc R 1 . . H
C32 -.04910(17) .1002(2) .34646(16) .0264(4) Uani d . 1 . . C

loop_
_atom_site_aniso_label
_atom_site_aniso_U_11
_atom_site_aniso_U_22
_atom_site_aniso_U_33
_atom_site_aniso_U_12
_atom_site_aniso_U_13
_atom_site_aniso_U_23
F6 .0418(7) .0709(10) .0505(8) -.0040(7) .0298(6) -.0011(7)
O5 .0331(8) .0409(9) .0477(9) .0019(6) .0134(7) -.0044(7)
O32A .0296(7) .0368(8) .0285(7) -.0035(6) .0094(5) .0053(6)
O32 .0363(7) .0382(8) .0295(7) -.0079(6) .0119(6) .0036(6)
C1 .0392(10) .0310(10) .0267(9) -.0047(8) .0047(8) .0054(8)
C2 .0340(10) .0365(11) .0240(9) .0026(9) .0027(7) .0047(8)
C3A .0259(9) .0329(10) .0198(8) -.0026(7) .0047(7) .0057(7)
C3 .0266(9) .0360(10) .0235(9) .0002(8) .0065(7) .0066(7)
C4 .0269(9) .0326(10) .0271(9) -.0050(8) .0063(7) .0037(8)
C5 .0281(9) .0370(12) .0254(9) -.0020(8) .0049(7) -.0003(8)
C6 .0279(9) .0534(13) .0252(9) -.0043(9) .0116(8) .0014(9)
C7A .0323(10) .0349(11) .0215(8) -.0058(8) .0048(7) .0049(8)
C7 .0355(10) .0430(12) .0280(10) -.0121(9) .0111(8) .0050(8)
C21 .0464(13) .0442(13) .0425(13) .0134(10) .0077(10) .0009(10)
C31 .0267(9) .0432(12) .0296(10) .0012(8) .0089(8) .0082(8)
C32 .0273(9) .0275(9) .0291(9) .0038(7) .0153(7) .0018(8)

loop_
_atom_type_symbol
_atom_type_description
_atom_type_scat_dispersion_real
_atom_type_scat_dispersion_imag
_atom_type_scat_source
C C .0033 .0016 'International Tables Vol C Tables 4.2.6.8 and 6.1.1.4'
H H .0000 .0000 'International Tables Vol C Tables 4.2.6.8 and 6.1.1.4'
F F .0171 .0103 'International Tables Vol C Tables 4.2.6.8 and 6.1.1.4'
O O .0106 .0060 'International Tables Vol C Tables 4.2.6.8 and 6.1.1.4'

loop_
_geom_angle_atom_site_label_1
_geom_angle_atom_site_label_2
_geom_angle_atom_site_label_3
_geom_angle
_geom_angle_publ_flag
C7a C1 C2 103.33(17) y
C3 C2 C21 127.96(19) y
C3 C2 C1 110.43(18) y
C21 C2 C1 121.6(2) y
C4 C3a C7a 121.20(18) y
C4 C3a C3 131.18(17) y
C7a C3a C3 107.61(18) y
C2 C3 C3a 109.57(17) y
C2 C3 C31 127.18(19) y
C3a C3 C31 123.24(18) y
C3a C4 C5 119.20(18) y
O5 C5 C6 122.11(18) y
O5 C5 C4 119.88(18) y
C6 C5 C4 118.00(19) y
F6 C6 C5 116.63(19) y
F6 C6 C7 119.61(18) y
C5 C6 C7 123.76(18) y
C7 C7a C3a 119.93(19) y
C7 C7a C1 131.01(18) y
C3a C7a C1 109.05(17) y
C6 C7 C7a 117.88(18) y
C32 C31 C3 114.48(16) y
O32a C32 O32 123.14(17) y
O32a C32 C31 124.20(18) y
O32 C32 C31 112.65(17) y

loop_
_geom_bond_atom_site_label_1
_geom_bond_atom_site_label_2
_geom_bond_site_symmetry_2
_geom_bond_distance
_geom_bond_publ_flag
F6 C6 . 1.368(2) y
O5 C5 . 1.361(3) y
O32a C32 . 1.223(2) y
O32 C32 . 1.316(2) y
C1 C7a . 1.495(3) y
C1 C2 . 1.500(3) y
C2 C3 . 1.344(3) y
C2 C21 . 1.498(3) y
C3a C4 . 1.388(3) y
C3a C7a . 1.403(3) y
C3a C3 . 1.473(3) y
C3 C31 . 1.500(3) y
C4 C5 . 1.394(3) y
C5 C6 . 1.396(3) y
C6 C7 . 1.371(3) y
C7a C7 . 1.385(3) y
C31 C32 . 1.501(3) y

loop_
_cod_related_entry_id
_cod_related_entry_database
_cod_related_entry_code
1 ChemSpider 21132831
